data_1557025
loop_
_publ_author_name
'Suzuki, Mitsuharu'
'Terai, Kengo'
'Quinton, Cassandre'
'Hayashi, Hironobu'
'Aratani, Naoki'
'Yamada, Hiroko'

_publ_section_title
;
 Open-circuit-voltage shift of over 0.5 V in organic photovoltaic cells
 induced by a minor structural difference in alkyl substituents
;
_journal_issue 7
_journal_name_full 'Chemical Science'
_journal_page_first 1825
_journal_page_last 1831
_journal_paper_doi 10.1039/C9SC04956H
_journal_volume 11
_journal_year 2020
_chemical_formula_moiety 'C42 H42 S4'
_chemical_formula_sum 'C42 H42 S4'
_chemical_formula_weight 674.99
_space_group_crystal_system monoclinic
_space_group_IT_number 14
_space_group_name_Hall '-P 2ybc'
_space_group_name_H-M_alt 'P 1 21/c 1'
_atom_sites_solution_hydrogens geom
_audit_creation_method SHELXL-2014/7
_audit_update_record
;
2019-10-01 deposited with the CCDC.	2020-01-13 downloaded from the CCDC.
;
_cell_angle_alpha 90
_cell_angle_beta 104.133(18)
_cell_angle_gamma 90
_cell_formula_units_Z 2
_cell_length_a 23.82(3)
_cell_length_b 5.837(6)
_cell_length_c 12.500(14)
_cell_measurement_reflns_used 426
_cell_measurement_temperature 90
_cell_measurement_theta_max 20.39
_cell_measurement_theta_min 3.26
_cell_volume 1685(3)
_computing_cell_refinement 'APEX2 (Bruker AXS, 2006)'
_computing_data_collection 'APEX2 (Bruker AXS, 2006)'
_computing_data_reduction 'SAINT (Bruker AXS, 2004)'
_computing_molecular_graphics 'XSHEL (Bruker AXS,2002)'
_computing_publication_material 'XCIF (Bruker AXS, 2001)'
_computing_structure_refinement 'SHELXL-97 (Sheldrick, 1997)'
_computing_structure_solution 'SHELXS-97 (Sheldrick, 1997)'
_diffrn_ambient_temperature 90
_diffrn_detector_area_resol_mean 8.333
_diffrn_measured_fraction_theta_full 0.990
_diffrn_measured_fraction_theta_max 0.990
_diffrn_measurement_device_type 'Bruker APEXII CCD area detector'
_diffrn_measurement_method 'phi and omega scans'
_diffrn_radiation_monochromator graphite
_diffrn_radiation_source 'fine-focus sealed tube'
_diffrn_radiation_type MoK\a
_diffrn_radiation_wavelength 0.71073
_diffrn_reflns_av_R_equivalents 0.1576
_diffrn_reflns_av_unetI/netI 0.1766
_diffrn_reflns_Laue_measured_fraction_full 0.990
_diffrn_reflns_Laue_measured_fraction_max 0.990
_diffrn_reflns_limit_h_max 26
_diffrn_reflns_limit_h_min -25
_diffrn_reflns_limit_k_max 6
_diffrn_reflns_limit_k_min -6
_diffrn_reflns_limit_l_max 14
_diffrn_reflns_limit_l_min -12
_diffrn_reflns_number 6554
_diffrn_reflns_point_group_measured_fraction_full 0.990
_diffrn_reflns_point_group_measured_fraction_max 0.990
_diffrn_reflns_theta_full 23.500
_diffrn_reflns_theta_max 23.500
_diffrn_reflns_theta_min 1.763
_exptl_absorpt_coefficient_mu 0.313
_exptl_absorpt_correction_T_max 0.997
_exptl_absorpt_correction_T_min 0.49
_exptl_absorpt_correction_type multi-scan
_exptl_absorpt_process_details
;
SADABS Sheldrick 1996
;
_exptl_crystal_colour yellow
_exptl_crystal_density_diffrn 1.330
_exptl_crystal_description prism
_exptl_crystal_F_000 716
_exptl_crystal_size_max 0.150
_exptl_crystal_size_mid 0.100
_exptl_crystal_size_min 0.010
_refine_diff_density_max 1.145
_refine_diff_density_min -0.535
_refine_diff_density_rms 0.124
_refine_ls_extinction_method none
_refine_ls_goodness_of_fit_ref 1.089
_refine_ls_hydrogen_treatment constr
_refine_ls_matrix_type full
_refine_ls_number_parameters 209
_refine_ls_number_reflns 2474
_refine_ls_number_restraints 168
_refine_ls_restrained_S_all 1.061
_refine_ls_R_factor_all 0.1864
_refine_ls_R_factor_gt 0.1165
_refine_ls_shift/su_max 0.000
_refine_ls_shift/su_mean 0.000
_refine_ls_structure_factor_coef Fsqd
_refine_ls_weighting_details 'w=1/[\s^2^(Fo^2^)+(0.0628P)^2^+19.6410P] where P=(Fo^2^+2Fc^2^)/3'
_refine_ls_weighting_scheme calc
_refine_ls_wR_factor_gt 0.2407
_refine_ls_wR_factor_ref 0.2799
_reflns_Friedel_coverage 0.000
_reflns_number_gt 1407
_reflns_number_total 2474
_reflns_threshold_expression 'I > 2\s(I)'
_cod_data_source_file c9sc04956h2.cif
_cod_data_source_block C6DBTA
_cod_depositor_comments
;Adding full bibliography for 1557024--1557026.cif.

 Adding full bibliography for 1557024--1557026.cif.
;
_cod_original_sg_symbol_H-M 'P 21/c'
_cod_database_code 1557025
_shelx_shelxl_version_number 2014/7
_shelx_space_group_comment
;
The symmetry employed for this shelxl refinement is uniquely defined
by the following loop, which should always be used as a source of
symmetry information in preference to the above space-group names.
They are only intended as comments.
;
_shelx_estimated_absorpt_t_min 0.955
_shelx_estimated_absorpt_t_max 0.997

loop_
_space_group_symop_operation_xyz
'x, y, z'
'-x, y+1/2, -z+1/2'
'-x, -y, -z'
'x, -y-1/2, z-1/2'

loop_
_atom_site_label
_atom_site_type_symbol
_atom_site_fract_x
_atom_site_fract_y
_atom_site_fract_z
_atom_site_U_iso_or_equiv
_atom_site_adp_type
_atom_site_occupancy
_atom_site_site_symmetry_order
_atom_site_calc_flag
_atom_site_refinement_flags_posn
_atom_site_refinement_flags_adp
C1 C 0.4196(4) 0.2050(16) 0.0650(7) 0.019(2) Uani 1 1 d . U
H1 H 0.4111 0.0586 0.0319 0.023 Uiso 1 1 calc R U
C2 C 0.3923(4) 0.2755(15) 0.1442(7) 0.018(2) Uani 1 1 d . U
H2 H 0.3649 0.1766 0.1645 0.022 Uiso 1 1 calc R U
C3 C 0.4040(4) 0.4966(16) 0.1974(7) 0.018(2) Uani 1 1 d . U
C4 C 0.4450(4) 0.6331(17) 0.1685(7) 0.015(2) Uani 1 1 d . U
H4 H 0.4545 0.7753 0.2055 0.019 Uiso 1 1 calc R U
C5 C 0.4738(4) 0.5713(16) 0.0862(8) 0.018(2) Uani 1 1 d . U
C6 C 0.5134(4) 0.7139(16) 0.0515(7) 0.019(2) Uani 1 1 d . U
H6 H 0.5227 0.8580 0.0867 0.023 Uiso 1 1 calc R U
C7 C 0.5398(4) 0.6526(16) -0.0326(7) 0.018(2) Uani 1 1 d . U
C8 C 0.3730(4) 0.5685(16) 0.2786(7) 0.019(2) Uani 1 1 d . U
C9 C 0.3788(4) 0.7689(16) 0.3381(7) 0.019(2) Uani 1 1 d . U
H9 H 0.4055 0.8863 0.3322 0.022 Uiso 1 1 calc R U
C10 C 0.3406(4) 0.7821(16) 0.4094(7) 0.018(2) Uani 1 1 d . U
H10 H 0.3391 0.9107 0.4552 0.022 Uiso 1 1 calc R U
C11 C 0.3063(4) 0.5932(16) 0.4063(7) 0.019(2) Uani 1 1 d . U
C12 C 0.2662(5) 0.5344(16) 0.4726(7) 0.020(2) Uani 1 1 d . U
C13 C 0.2361(5) 0.3371(17) 0.4732(8) 0.022(2) Uani 1 1 d . U
H13 H 0.2369 0.2150 0.4234 0.027 Uiso 1 1 calc R U
C14 C 0.2033(5) 0.3265(17) 0.5535(8) 0.023(2) Uani 1 1 d . U
H14 H 0.1805 0.1987 0.5638 0.028 Uiso 1 1 calc R U
C15 C 0.2087(5) 0.5276(17) 0.6154(7) 0.022(2) Uani 1 1 d . U
C16 C 0.1825(5) 0.5772(17) 0.7114(8) 0.027(2) Uani 1 1 d . U
H16A H 0.2138 0.5716 0.7800 0.033 Uiso 1 1 calc R U
H16B H 0.1549 0.4527 0.7158 0.033 Uiso 1 1 calc R U
C17 C 0.1509(5) 0.8050(17) 0.7086(8) 0.029(2) Uani 1 1 d . U
H17A H 0.1794 0.9316 0.7191 0.035 Uiso 1 1 calc R U
H17B H 0.1238 0.8247 0.6354 0.035 Uiso 1 1 calc R U
C18 C 0.1175(5) 0.8181(17) 0.7975(8) 0.029(2) Uani 1 1 d . U
H18A H 0.1440 0.7752 0.8688 0.035 Uiso 1 1 calc R U
H18B H 0.0861 0.7029 0.7807 0.035 Uiso 1 1 calc R U
C19 C 0.0909(5) 1.0509(18) 0.8110(8) 0.033(3) Uani 1 1 d . U
H19A H 0.0665 1.1002 0.7388 0.040 Uiso 1 1 calc R U
H19B H 0.1224 1.1648 0.8341 0.040 Uiso 1 1 calc R U
C20 C 0.0542(5) 1.0477(18) 0.8956(8) 0.032(3) Uani 1 1 d . U
H20A H 0.0200 0.9489 0.8680 0.038 Uiso 1 1 calc R U
H20B H 0.0772 0.9809 0.9654 0.038 Uiso 1 1 calc R U
C21 C 0.0342(6) 1.287(2) 0.9179(10) 0.045(3) Uani 1 1 d . U
H21A H 0.0680 1.3817 0.9513 0.067 Uiso 1 1 calc R U
H21B H 0.0087 1.2770 0.9684 0.067 Uiso 1 1 calc R U
H21C H 0.0132 1.3570 0.8483 0.067 Uiso 1 1 calc R U
S1 S 0.32011(12) 0.3962(4) 0.3114(2) 0.0211(7) Uani 1 1 d . U
S2 S 0.25500(13) 0.7202(4) 0.5741(2) 0.0249(8) Uani 1 1 d . U

loop_
_atom_site_aniso_label
_atom_site_aniso_U_11
_atom_site_aniso_U_22
_atom_site_aniso_U_33
_atom_site_aniso_U_23
_atom_site_aniso_U_13
_atom_site_aniso_U_12
C1 0.040(6) 0.005(4) 0.012(5) -0.003(4) 0.006(4) -0.001(4)
C2 0.042(5) 0.004(4) 0.008(4) 0.001(3) 0.003(4) -0.004(4)
C3 0.036(5) 0.008(4) 0.007(4) 0.001(3) 0.002(3) 0.000(4)
C4 0.016(2) 0.015(2) 0.015(2) 0.0003(10) 0.0037(11) 0.0001(10)
C5 0.030(5) 0.006(4) 0.017(4) 0.003(3) 0.001(4) 0.001(4)
C6 0.037(5) 0.007(4) 0.011(4) -0.003(4) 0.003(4) -0.002(4)
C7 0.039(6) 0.004(5) 0.011(5) -0.002(4) 0.008(4) -0.004(4)
C8 0.042(5) 0.009(4) 0.007(4) -0.001(3) 0.012(3) -0.002(4)
C9 0.041(5) 0.003(4) 0.012(4) -0.001(3) 0.008(4) -0.005(4)
C10 0.042(5) 0.004(4) 0.010(4) -0.003(3) 0.007(4) 0.000(4)
C11 0.041(4) 0.005(4) 0.009(4) -0.002(3) 0.005(3) 0.002(4)
C12 0.042(4) 0.008(4) 0.009(4) -0.005(3) 0.007(3) 0.000(4)
C13 0.046(5) 0.010(4) 0.013(4) -0.003(4) 0.011(4) -0.001(4)
C14 0.046(5) 0.007(4) 0.017(4) 0.001(4) 0.009(4) -0.002(4)
C15 0.048(5) 0.013(4) 0.011(4) 0.003(3) 0.016(4) -0.002(4)
C16 0.055(6) 0.016(5) 0.013(4) 0.003(4) 0.013(4) -0.002(4)
C17 0.058(6) 0.011(4) 0.019(5) 0.006(4) 0.013(4) -0.002(4)
C18 0.055(6) 0.005(4) 0.028(5) 0.000(4) 0.012(4) -0.004(4)
C19 0.056(6) 0.020(5) 0.025(5) 0.003(4) 0.011(5) 0.000(5)
C20 0.057(7) 0.023(5) 0.019(5) 0.000(4) 0.018(5) -0.002(5)
C21 0.068(9) 0.020(7) 0.048(7) 0.000(6) 0.019(6) 0.007(6)
S1 0.0486(18) 0.0034(12) 0.0136(12) -0.0015(10) 0.0116(11) -0.0030(12)
S2 0.0518(19) 0.0105(14) 0.0157(14) -0.0029(10) 0.0145(12) -0.0032(13)

loop_
_atom_type_symbol
_atom_type_description
_atom_type_scat_dispersion_real
_atom_type_scat_dispersion_imag
_atom_type_scat_source
C C 0.0033 0.0016 'International Tables Vol C Tables 4.2.6.8 and 6.1.1.4'
H H 0.0000 0.0000 'International Tables Vol C Tables 4.2.6.8 and 6.1.1.4'
S S 0.1246 0.1234 'International Tables Vol C Tables 4.2.6.8 and 6.1.1.4'

loop_
_geom_angle_atom_site_label_1
_geom_angle_atom_site_label_2
_geom_angle_atom_site_label_3
_geom_angle
_geom_angle_site_symmetry_1
_geom_angle_site_symmetry_3
C2 C1 C7 120.7(9) . 3_665
C2 C1 H1 119.6 . .
C7 C1 H1 119.6 3_665 .
C1 C2 C3 121.7(9) . .
C1 C2 H2 119.1 . .
C3 C2 H2 119.1 . .
C4 C3 C2 117.7(9) . .
C4 C3 C8 122.0(8) . .
C2 C3 C8 120.3(9) . .
C3 C4 C5 123.0(9) . .
C3 C4 H4 118.5 . .
C5 C4 H4 118.5 . .
C6 C5 C4 123.7(9) . .
C6 C5 C7 118.4(9) . 3_665
C4 C5 C7 117.8(9) . 3_665
C7 C6 C5 122.7(9) . .
C7 C6 H6 118.6 . .
C5 C6 H6 118.6 . .
C6 C7 C1 122.2(8) . 3_665
C6 C7 C5 118.8(9) . 3_665
C1 C7 C5 119.0(9) 3_665 3_665
C9 C8 C3 128.5(9) . .
C9 C8 S1 110.4(7) . .
C3 C8 S1 121.2(7) . .
C8 C9 C10 112.9(9) . .
C8 C9 H9 123.5 . .
C10 C9 H9 123.5 . .
C11 C10 C9 114.1(9) . .
C11 C10 H10 123.0 . .
C9 C10 H10 123.0 . .
C10 C11 C12 130.3(8) . .
C10 C11 S1 109.9(7) . .
C12 C11 S1 119.6(7) . .
C13 C12 C11 128.8(8) . .
C13 C12 S2 110.4(7) . .
C11 C12 S2 120.6(7) . .
C12 C13 C14 115.1(9) . .
C12 C13 H13 122.4 . .
C14 C13 H13 122.4 . .
C15 C14 C13 111.4(9) . .
C15 C14 H14 124.3 . .
C13 C14 H14 124.3 . .
C14 C15 C16 127.0(9) . .
C14 C15 S2 111.0(7) . .
C16 C15 S2 121.9(7) . .
C15 C16 C17 116.5(8) . .
C15 C16 H16A 108.2 . .
C17 C16 H16A 108.2 . .
C15 C16 H16B 108.2 . .
C17 C16 H16B 108.2 . .
H16A C16 H16B 107.3 . .
C18 C17 C16 111.8(8) . .
C18 C17 H17A 109.3 . .
C16 C17 H17A 109.3 . .
C18 C17 H17B 109.3 . .
C16 C17 H17B 109.3 . .
H17A C17 H17B 107.9 . .
C17 C18 C19 115.6(9) . .
C17 C18 H18A 108.4 . .
C19 C18 H18A 108.4 . .
C17 C18 H18B 108.4 . .
C19 C18 H18B 108.4 . .
H18A C18 H18B 107.4 . .
C18 C19 C20 112.9(9) . .
C18 C19 H19A 109.0 . .
C20 C19 H19A 109.0 . .
C18 C19 H19B 109.0 . .
C20 C19 H19B 109.0 . .
H19A C19 H19B 107.8 . .
C21 C20 C19 111.9(9) . .
C21 C20 H20A 109.2 . .
C19 C20 H20A 109.2 . .
C21 C20 H20B 109.2 . .
C19 C20 H20B 109.2 . .
H20A C20 H20B 107.9 . .
C20 C21 H21A 109.5 . .
C20 C21 H21B 109.5 . .
H21A C21 H21B 109.5 . .
C20 C21 H21C 109.5 . .
H21A C21 H21C 109.5 . .
H21B C21 H21C 109.5 . .
C8 S1 C11 92.7(5) . .
C12 S2 C15 92.0(5) . .

loop_
_geom_bond_atom_site_label_1
_geom_bond_atom_site_label_2
_geom_bond_distance
_geom_bond_site_symmetry_2
C1 C2 1.374(13) .
C1 C7 1.407(13) 3_665
C1 H1 0.9500 .
C2 C3 1.448(13) .
C2 H2 0.9500 .
C3 C4 1.377(13) .
C3 C8 1.454(13) .
C4 C5 1.414(13) .
C4 H4 0.9500 .
C5 C6 1.404(14) .
C5 C7 1.469(13) 3_665
C6 C7 1.397(13) .
C6 H6 0.9500 .
C7 C1 1.407(13) 3_665
C7 C5 1.469(13) 3_665
C8 C9 1.374(13) .
C8 S1 1.738(10) .
C9 C10 1.423(14) .
C9 H9 0.9500 .
C10 C11 1.368(14) .
C10 H10 0.9500 .
C11 C12 1.450(14) .
C11 S1 1.740(9) .
C12 C13 1.359(14) .
C12 S2 1.738(9) .
C13 C14 1.415(14) .
C13 H13 0.9500 .
C14 C15 1.395(14) .
C14 H14 0.9500 .
C15 C16 1.510(13) .
C15 S2 1.739(10) .
C16 C17 1.524(14) .
C16 H16A 0.9900 .
C16 H16B 0.9900 .
C17 C18 1.518(14) .
C17 H17A 0.9900 .
C17 H17B 0.9900 .
C18 C19 1.526(14) .
C18 H18A 0.9900 .
C18 H18B 0.9900 .
C19 C20 1.527(15) .
C19 H19A 0.9900 .
C19 H19B 0.9900 .
C20 C21 1.525(15) .
C20 H20A 0.9900 .
C20 H20B 0.9900 .
C21 H21A 0.9800 .
C21 H21B 0.9800 .
C21 H21C 0.9800 .

loop_
_geom_torsion_atom_site_label_1
_geom_torsion_atom_site_label_2
_geom_torsion_atom_site_label_3
_geom_torsion_atom_site_label_4
_geom_torsion
_geom_torsion_site_symmetry_1
_geom_torsion_site_symmetry_4
C7 C1 C2 C3 -0.3(14) 3_665 .
C1 C2 C3 C4 -1.9(14) . .
C1 C2 C3 C8 178.3(9) . .
C2 C3 C4 C5 3.1(14) . .
C8 C3 C4 C5 -177.1(9) . .
C3 C4 C5 C6 176.4(9) . .
C3 C4 C5 C7 -2.1(14) . 3_665
C4 C5 C6 C7 -177.7(9) . .
C7 C5 C6 C7 0.8(15) 3_665 .
C5 C6 C7 C1 -178.7(9) . 3_665
C5 C6 C7 C5 -0.8(16) . 3_665
C4 C3 C8 C9 -0.7(16) . .
C2 C3 C8 C9 179.1(9) . .
C4 C3 C8 S1 178.4(7) . .
C2 C3 C8 S1 -1.7(12) . .
C3 C8 C9 C10 179.2(9) . .
S1 C8 C9 C10 0.0(11) . .
C8 C9 C10 C11 0.8(12) . .
C9 C10 C11 C12 174.0(10) . .
C9 C10 C11 S1 -1.2(11) . .
C10 C11 C12 C13 -174.3(11) . .
S1 C11 C12 C13 0.5(14) . .
C10 C11 C12 S2 1.1(15) . .
S1 C11 C12 S2 175.9(5) . .
C11 C12 C13 C14 175.8(10) . .
S2 C12 C13 C14 0.0(12) . .
C12 C13 C14 C15 0.7(13) . .
C13 C14 C15 C16 -177.1(10) . .
C13 C14 C15 S2 -1.0(11) . .
C14 C15 C16 C17 -131.7(11) . .
S2 C15 C16 C17 52.6(13) . .
C15 C16 C17 C18 169.9(10) . .
C16 C17 C18 C19 172.4(10) . .
C17 C18 C19 C20 175.7(10) . .
C18 C19 C20 C21 173.1(10) . .
C9 C8 S1 C11 -0.5(8) . .
C3 C8 S1 C11 -179.9(8) . .
C10 C11 S1 C8 1.0(8) . .
C12 C11 S1 C8 -174.8(8) . .
C13 C12 S2 C15 -0.5(8) . .
C11 C12 S2 C15 -176.7(8) . .
C14 C15 S2 C12 0.9(8) . .
C16 C15 S2 C12 177.2(9) . .
